data_4343055
loop_
_publ_author_name
'Daigle, Maxime'
'Bi, Wenhua'
'L\'egar\'e, Marc-Andr\'e'
'Morin, Jean-Fran\,cois'
'Fontaine, Fr\'ed\'eric-Georges'

_publ_section_title
;
 Synthesis of Carboxylate Cp*Zr(IV) Species: Toward the Formation of Novel
 Metallocavitands.
;
_journal_issue 11
_journal_name_full 'Inorganic chemistry'
_journal_page_first 5547
_journal_page_last 5555
_journal_paper_doi 10.1021/acs.inorgchem.5b00634
_journal_volume 54
_journal_year 2015
_chemical_compound_source 'Synthesized by the authors. See text'
_chemical_formula_moiety 'C48 H50 Cl2 O8 Zr2'
_chemical_formula_sum 'C48 H50 Cl2 O8 Zr2'
_chemical_formula_weight 1008.22
_chemical_name_systematic
; 
 ? 
;
_space_group_IT_number 14
_symmetry_cell_setting monoclinic
_symmetry_space_group_name_Hall '-P 2yn'
_symmetry_space_group_name_H-M 'P 1 21/n 1'
_atom_sites_solution_hydrogens geom
_atom_sites_solution_primary direct
_atom_sites_solution_secondary difmap
_audit_creation_method SHELXL-97
_cell_angle_alpha 90
_cell_angle_beta 100.383(4)
_cell_angle_gamma 90
_cell_formula_units_Z 2
_cell_length_a 7.959(2)
_cell_length_b 16.265(4)
_cell_length_c 17.243(4)
_cell_measurement_reflns_used 659
_cell_measurement_temperature 100
_cell_measurement_theta_max 31.25
_cell_measurement_theta_min 3.77
_cell_volume 2195.6(9)
_computing_cell_refinement 'SAINT V7.68A(Bruker AXS, 2009)'
_computing_data_collection 'APEX2  (Bruker AXS, 2009)'
_computing_data_reduction 'SAINT V7.68A(Bruker AXS, 2009)'
_computing_molecular_graphics 'SHELXTL  (Bruker AXS, 2003)'
_computing_publication_material 'UdMX (Maris, 2004)'
_computing_structure_refinement 'SHELXL97 (Sheldrick, 2008)'
_computing_structure_solution 'SHELXS97 (Sheldrick, 2008)'
_diffrn_ambient_temperature 100
_diffrn_detector_area_resol_mean 8.3
_diffrn_measured_fraction_theta_full 0.945
_diffrn_measured_fraction_theta_max 0.945
_diffrn_measurement_device_type 'Bruker APEX II'
_diffrn_measurement_method \w
_diffrn_radiation_monochromator 'Quazar MX'
_diffrn_radiation_source 'Incoatec I\muS Microsource '
_diffrn_radiation_type CuK\a
_diffrn_radiation_wavelength 1.54178
_diffrn_reflns_av_R_equivalents 0.096
_diffrn_reflns_av_sigmaI/netI 0.0910
_diffrn_reflns_limit_h_max 9
_diffrn_reflns_limit_h_min -9
_diffrn_reflns_limit_k_max 19
_diffrn_reflns_limit_k_min -18
_diffrn_reflns_limit_l_max 17
_diffrn_reflns_limit_l_min -20
_diffrn_reflns_number 13759
_diffrn_reflns_theta_full 70.06
_diffrn_reflns_theta_max 70.06
_diffrn_reflns_theta_min 3.77
_exptl_absorpt_coefficient_mu 5.453
_exptl_absorpt_correction_T_max 0.7614
_exptl_absorpt_correction_T_min 0.6395
_exptl_absorpt_correction_type multi-scan
_exptl_absorpt_process_details 'Sadabs (Sheldrick, 2008)'
_exptl_crystal_colour Colorless
_exptl_crystal_density_diffrn 1.525
_exptl_crystal_density_method 'not measured'
_exptl_crystal_description needle
_exptl_crystal_F_000 1032
_exptl_crystal_size_max 0.12
_exptl_crystal_size_mid 0.05
_exptl_crystal_size_min 0.05
_refine_diff_density_max 0.430
_refine_diff_density_min -0.557
_refine_diff_density_rms 0.101
_refine_ls_extinction_method none
_refine_ls_goodness_of_fit_ref 0.953
_refine_ls_hydrogen_treatment constr
_refine_ls_matrix_type full
_refine_ls_number_parameters 276
_refine_ls_number_reflns 3946
_refine_ls_number_restraints 0
_refine_ls_restrained_S_all 0.953
_refine_ls_R_factor_all 0.0823
_refine_ls_R_factor_gt 0.0496
_refine_ls_shift/su_max 0.001
_refine_ls_shift/su_mean 0.000
_refine_ls_structure_factor_coef Fsqd
_refine_ls_weighting_details 'calc w=1/[\s^2^(Fo^2^)+(0.0528P)^2^] where P=(Fo^2^+2Fc^2^)/3'
_refine_ls_weighting_scheme calc
_refine_ls_wR_factor_gt 0.1083
_refine_ls_wR_factor_ref 0.1207
_reflns_number_gt 2724
_reflns_number_total 3946
_reflns_threshold_expression I>2\s(I)
_cod_data_source_file ic5b00634_si_002.cif
_cod_data_source_block test3(2)
_cod_depositor_comments
;
The following automatic conversions were performed:

'_symmetry_cell_setting' value 'Monoclinic' changed to 'monoclinic'
according to
/usr/data/users/saulius/crontab/automatic-downloads/rss-feeds/ACS/lib/dictionaries/cif_core.dic
dictionary named 'cif_core.dic' version 2.4.2 from 2011-04-26.

Automatic conversion script
Id: cif_fix_values 3271 2015-04-21 07:52:19Z andrius 

 Adding full bibliography for 4343054--4343060.cif.
;
_cod_original_cell_volume 2195.6(10)
_cod_original_sg_symbol_H-M P21/n
_cod_database_code 4343055

loop_
_symmetry_equiv_pos_as_xyz
'x, y, z'
'-x+1/2, y+1/2, -z+1/2'
'-x, -y, -z'
'x-1/2, -y-1/2, z-1/2'

loop_
_atom_site_label
_atom_site_type_symbol
_atom_site_fract_x
_atom_site_fract_y
_atom_site_fract_z
_atom_site_U_iso_or_equiv
_atom_site_adp_type
_atom_site_occupancy
_atom_site_symmetry_multiplicity
_atom_site_calc_flag
_atom_site_refinement_flags
C1 C 0.8819(7) 0.6065(3) 0.5240(3) 0.0315(12) Uani 1 1 d .
C2 C 0.8250(7) 0.6861(3) 0.5560(3) 0.0324(12) Uani 1 1 d .
C3 C 0.7724(7) 0.6884(3) 0.6284(3) 0.0366(13) Uani 1 1 d .
H3 H 0.7650 0.6392 0.6573 0.044 Uiso 1 1 calc R
C4 C 0.7309(8) 0.7632(3) 0.6579(3) 0.0415(14) Uani 1 1 d .
H4 H 0.6887 0.7652 0.7060 0.050 Uiso 1 1 calc R
C5 C 0.7505(8) 0.8347(4) 0.6179(3) 0.0439(15) Uani 1 1 d .
H5 H 0.7277 0.8861 0.6401 0.053 Uiso 1 1 calc R
C6 C 0.8029(9) 0.8327(4) 0.5458(4) 0.0490(16) Uani 1 1 d .
H6 H 0.8152 0.8824 0.5184 0.059 Uiso 1 1 calc R
C7 C 0.8374(8) 0.7580(3) 0.5136(3) 0.0400(14) Uani 1 1 d .
H7 H 0.8692 0.7558 0.4631 0.048 Uiso 1 1 calc R
C8 C 0.8830(8) 0.3124(4) 0.6264(3) 0.0395(14) Uani 1 1 d .
C9 C 0.8220(8) 0.2264(3) 0.6093(3) 0.0360(13) Uani 1 1 d .
C10 C 0.6849(8) 0.2124(3) 0.5494(3) 0.0402(14) Uani 1 1 d .
H10 H 0.6234 0.2570 0.5223 0.048 Uiso 1 1 calc R
C11 C 0.6381(9) 0.1315(4) 0.5294(3) 0.0470(16) Uani 1 1 d .
H11 H 0.5450 0.1204 0.4879 0.056 Uiso 1 1 calc R
C12 C 0.7279(9) 0.0673(4) 0.5704(4) 0.0495(17) Uani 1 1 d .
H12 H 0.6951 0.0123 0.5568 0.059 Uiso 1 1 calc R
C13 C 0.8624(8) 0.0816(4) 0.6299(4) 0.0490(16) Uani 1 1 d .
H13 H 0.9231 0.0369 0.6572 0.059 Uiso 1 1 calc R
C14 C 0.9099(7) 0.1617(3) 0.6501(3) 0.0393(14) Uani 1 1 d .
H14 H 1.0026 0.1722 0.6919 0.047 Uiso 1 1 calc R
C15 C 1.2053(8) 0.5440(4) 0.7538(3) 0.0398(13) Uani 1 1 d .
C16 C 1.2512(8) 0.4606(4) 0.7684(3) 0.0403(14) Uani 1 1 d .
C17 C 1.3349(8) 0.4332(3) 0.7074(3) 0.0374(14) Uani 1 1 d .
C18 C 1.3399(7) 0.4988(3) 0.6538(3) 0.0318(12) Uani 1 1 d .
C19 C 1.2564(7) 0.5673(3) 0.6825(3) 0.0347(13) Uani 1 1 d .
C20 C 1.2253(8) 0.4116(4) 0.8390(3) 0.0515(17) Uani 1 1 d .
H20A H 1.3302 0.4127 0.8787 0.077 Uiso 1 1 calc R
H20B H 1.1976 0.3546 0.8231 0.077 Uiso 1 1 calc R
H20C H 1.1313 0.4354 0.8612 0.077 Uiso 1 1 calc R
C21 C 1.4144(8) 0.3498(4) 0.6992(3) 0.0462(15) Uani 1 1 d .
H21A H 1.5384 0.3535 0.7163 0.069 Uiso 1 1 calc R
H21B H 1.3886 0.3323 0.6440 0.069 Uiso 1 1 calc R
H21C H 1.3676 0.3098 0.7321 0.069 Uiso 1 1 calc R
C22 C 1.4255(7) 0.5011(3) 0.5842(3) 0.0389(13) Uani 1 1 d .
H22A H 1.3527 0.5302 0.5409 0.058 Uiso 1 1 calc R
H22B H 1.4451 0.4448 0.5677 0.058 Uiso 1 1 calc R
H22C H 1.5351 0.5297 0.5980 0.058 Uiso 1 1 calc R
C23 C 1.2463(7) 0.6516(3) 0.6462(3) 0.0409(14) Uani 1 1 d .
H23A H 1.1525 0.6824 0.6624 0.061 Uiso 1 1 calc R
H23B H 1.2257 0.6467 0.5887 0.061 Uiso 1 1 calc R
H23C H 1.3541 0.6808 0.6640 0.061 Uiso 1 1 calc R
C24 C 1.1291(8) 0.6005(4) 0.8080(3) 0.0508(17) Uani 1 1 d .
H24A H 1.2192 0.6352 0.8375 0.076 Uiso 1 1 calc R
H24B H 1.0771 0.5675 0.8450 0.076 Uiso 1 1 calc R
H24C H 1.0417 0.6352 0.7767 0.076 Uiso 1 1 calc R
O1 O 0.8823(5) 0.6019(2) 0.4522(2) 0.0336(9) Uani 1 1 d .
O2 O 0.9240(5) 0.5483(2) 0.5714(2) 0.0329(8) Uani 1 1 d .
O3 O 1.0154(5) 0.3252(2) 0.6810(2) 0.0356(9) Uani 1 1 d .
O4 O 0.8117(5) 0.3729(2) 0.5866(2) 0.0346(9) Uani 1 1 d .
Cl1 Cl 0.81771(18) 0.48238(8) 0.73133(8) 0.0378(3) Uani 1 1 d .
Zr1 Zr 1.03118(6) 0.45525(3) 0.64710(3) 0.02964(14) Uani 1 1 d .

loop_
_atom_site_aniso_label
_atom_site_aniso_U_11
_atom_site_aniso_U_22
_atom_site_aniso_U_33
_atom_site_aniso_U_23
_atom_site_aniso_U_13
_atom_site_aniso_U_12
C1 0.026(3) 0.036(3) 0.033(3) -0.001(2) 0.006(2) -0.006(2)
C2 0.038(3) 0.033(3) 0.026(3) -0.002(2) 0.004(2) 0.001(2)
C3 0.036(4) 0.040(3) 0.034(3) 0.000(2) 0.007(3) -0.005(2)
C4 0.050(4) 0.043(3) 0.033(3) -0.003(2) 0.011(3) -0.002(3)
C5 0.053(4) 0.041(3) 0.040(3) -0.006(2) 0.013(3) 0.010(3)
C6 0.066(5) 0.037(3) 0.044(4) 0.001(3) 0.014(3) 0.008(3)
C7 0.043(4) 0.045(3) 0.034(3) 0.001(2) 0.011(3) 0.000(3)
C8 0.044(4) 0.044(3) 0.032(3) -0.002(2) 0.011(3) 0.000(3)
C9 0.039(4) 0.041(3) 0.030(3) -0.001(2) 0.012(3) 0.002(3)
C10 0.042(4) 0.041(3) 0.037(3) -0.001(2) 0.007(3) 0.001(3)
C11 0.053(4) 0.049(4) 0.040(3) -0.010(3) 0.010(3) -0.010(3)
C12 0.057(5) 0.036(3) 0.058(4) -0.007(3) 0.017(3) -0.005(3)
C13 0.049(4) 0.044(3) 0.056(4) 0.005(3) 0.014(3) 0.004(3)
C14 0.037(4) 0.041(3) 0.040(3) -0.001(2) 0.006(3) 0.002(3)
C15 0.042(4) 0.043(3) 0.034(3) -0.008(2) 0.003(3) -0.010(3)
C16 0.042(4) 0.047(3) 0.031(3) 0.003(2) 0.003(3) -0.012(3)
C17 0.036(3) 0.037(3) 0.034(3) 0.000(2) -0.006(3) -0.004(2)
C18 0.026(3) 0.036(3) 0.032(3) -0.002(2) 0.001(2) -0.003(2)
C19 0.034(3) 0.038(3) 0.031(3) -0.002(2) 0.002(2) -0.002(2)
C20 0.051(4) 0.069(4) 0.033(3) 0.010(3) 0.002(3) -0.013(3)
C21 0.043(4) 0.045(4) 0.048(4) 0.004(3) 0.003(3) 0.002(3)
C22 0.042(4) 0.045(3) 0.032(3) 0.000(2) 0.012(3) 0.002(3)
C23 0.039(4) 0.037(3) 0.045(3) 0.001(2) 0.003(3) -0.003(3)
C24 0.050(4) 0.064(4) 0.041(4) -0.025(3) 0.017(3) -0.015(3)
O1 0.042(2) 0.033(2) 0.0275(19) -0.0053(14) 0.0115(17) 0.0011(17)
O2 0.042(2) 0.0284(18) 0.0279(18) 0.0009(15) 0.0056(16) 0.0012(17)
O3 0.039(2) 0.036(2) 0.0301(19) 0.0009(15) 0.0033(17) -0.0064(17)
O4 0.042(2) 0.032(2) 0.0287(19) -0.0008(15) 0.0024(17) -0.0024(16)
Cl1 0.0404(8) 0.0419(7) 0.0336(7) -0.0016(5) 0.0136(6) -0.0049(6)
Zr1 0.0351(3) 0.0294(2) 0.0247(2) -0.00091(19) 0.00614(17) -0.0026(2)

loop_
_atom_type_symbol
_atom_type_description
_atom_type_scat_dispersion_real
_atom_type_scat_dispersion_imag
_atom_type_scat_source
C C 0.0181 0.0091 'International Tables Vol C Tables 4.2.6.8 and 6.1.1.4'
H H 0.0000 0.0000 'International Tables Vol C Tables 4.2.6.8 and 6.1.1.4'
O O 0.0492 0.0322 'International Tables Vol C Tables 4.2.6.8 and 6.1.1.4'
Cl Cl 0.3639 0.7018 'International Tables Vol C Tables 4.2.6.8 and 6.1.1.4'
Zr Zr -0.1862 2.2449 'International Tables Vol C Tables 4.2.6.8 and 6.1.1.4'

loop_
_geom_angle_atom_site_label_1
_geom_angle_atom_site_label_2
_geom_angle_atom_site_label_3
_geom_angle_site_symmetry_1
_geom_angle_site_symmetry_3
_geom_angle
_geom_angle_publ_flag
O1 C1 O2 . . 123.7(5) y
O1 C1 C2 . . 118.2(5) y
O2 C1 C2 . . 118.2(5) y
C3 C2 C7 . . 120.8(5) y
C3 C2 C1 . . 120.8(5) y
C7 C2 C1 . . 118.3(5) y
C4 C3 C2 . . 119.1(5) y
C4 C3 H3 . . 120.5 ?
C2 C3 H3 . . 120.5 ?
C5 C4 C3 . . 120.3(6) y
C5 C4 H4 . . 119.9 ?
C3 C4 H4 . . 119.9 ?
C4 C5 C6 . . 120.7(6) y
C4 C5 H5 . . 119.6 ?
C6 C5 H5 . . 119.6 ?
C5 C6 C7 . . 119.8(6) y
C5 C6 H6 . . 120.1 ?
C7 C6 H6 . . 120.1 ?
C6 C7 C2 . . 119.3(6) y
C6 C7 H7 . . 120.4 ?
C2 C7 H7 . . 120.4 ?
O4 C8 O3 . . 119.5(5) y
O4 C8 C9 . . 121.3(5) y
O3 C8 C9 . . 119.2(5) y
O4 C8 ZR1 . . 62.0(3) y
O3 C8 ZR1 . . 57.9(3) y
C9 C8 ZR1 . . 171.0(4) y
C10 C9 C14 . . 120.9(5) y
C10 C9 C8 . . 119.3(5) y
C14 C9 C8 . . 119.7(5) y
C9 C10 C11 . . 118.8(6) y
C9 C10 H10 . . 120.6 ?
C11 C10 H10 . . 120.6 ?
C12 C11 C10 . . 119.7(6) y
C12 C11 H11 . . 120.2 ?
C10 C11 H11 . . 120.2 ?
C13 C12 C11 . . 121.3(6) y
C13 C12 H12 . . 119.4 ?
C11 C12 H12 . . 119.4 ?
C12 C13 C14 . . 119.5(6) y
C12 C13 H13 . . 120.3 ?
C14 C13 H13 . . 120.3 ?
C13 C14 C9 . . 119.9(6) y
C13 C14 H14 . . 120.1 ?
C9 C14 H14 . . 120.1 ?
C19 C15 C16 . . 107.8(5) y
C19 C15 C24 . . 125.7(6) y
C16 C15 C24 . . 126.3(5) y
C19 C15 ZR1 . . 74.2(3) y
C16 C15 ZR1 . . 71.0(3) y
C24 C15 ZR1 . . 124.4(4) y
C15 C16 C17 . . 108.1(5) y
C15 C16 C20 . . 125.8(6) y
C17 C16 C20 . . 126.0(6) y
C15 C16 ZR1 . . 76.3(3) y
C17 C16 ZR1 . . 73.5(3) y
C20 C16 ZR1 . . 119.2(4) y
C16 C17 C18 . . 108.6(5) y
C16 C17 C21 . . 127.7(5) y
C18 C17 C21 . . 123.6(5) y
C16 C17 ZR1 . . 73.3(3) y
C18 C17 ZR1 . . 76.0(3) y
C21 C17 ZR1 . . 118.9(4) y
C17 C18 C19 . . 107.0(5) y
C17 C18 C22 . . 128.1(5) y
C19 C18 C22 . . 124.8(5) y
C17 C18 ZR1 . . 71.2(3) y
C19 C18 ZR1 . . 74.2(3) y
C22 C18 ZR1 . . 123.4(4) y
C15 C19 C18 . . 108.4(5) y
C15 C19 C23 . . 127.2(5) y
C18 C19 C23 . . 124.0(5) y
C15 C19 ZR1 . . 73.6(3) y
C18 C19 ZR1 . . 73.2(3) y
C23 C19 ZR1 . . 124.7(4) y
C16 C20 H20A . . 109.5 ?
C16 C20 H20B . . 109.5 ?
H20A C20 H20B . . 109.5 ?
C16 C20 H20C . . 109.5 ?
H20A C20 H20C . . 109.5 ?
H20B C20 H20C . . 109.5 ?
C17 C21 H21A . . 109.5 ?
C17 C21 H21B . . 109.5 ?
H21A C21 H21B . . 109.5 ?
C17 C21 H21C . . 109.5 ?
H21A C21 H21C . . 109.5 ?
H21B C21 H21C . . 109.5 ?
C18 C22 H22A . . 109.5 ?
C18 C22 H22B . . 109.5 ?
H22A C22 H22B . . 109.5 ?
C18 C22 H22C . . 109.5 ?
H22A C22 H22C . . 109.5 ?
H22B C22 H22C . . 109.5 ?
C19 C23 H23A . . 109.5 ?
C19 C23 H23B . . 109.5 ?
H23A C23 H23B . . 109.5 ?
C19 C23 H23C . . 109.5 ?
H23A C23 H23C . . 109.5 ?
H23B C23 H23C . . 109.5 ?
C15 C24 H24A . . 109.5 ?
C15 C24 H24B . . 109.5 ?
H24A C24 H24B . . 109.5 ?
C15 C24 H24C . . 109.5 ?
H24A C24 H24C . . 109.5 ?
H24B C24 H24C . . 109.5 ?
C1 O1 ZR1 . 3_766 150.8(4) y
C1 O2 ZR1 . . 171.3(4) y
C8 O3 ZR1 . . 92.2(3) y
C8 O4 ZR1 . . 88.7(3) y
O2 ZR1 O1 . 3_766 88.23(14) y
O2 ZR1 O3 . . 145.96(14) y
O1 ZR1 O3 3_766 . 80.75(14) y
O2 ZR1 O4 . . 86.94(14) y
O1 ZR1 O4 3_766 . 73.44(14) y
O3 ZR1 O4 . . 59.07(13) y
O2 ZR1 CL1 . . 89.51(11) y
O1 ZR1 CL1 3_766 . 153.26(11) y
O3 ZR1 CL1 . . 86.39(11) y
O4 ZR1 CL1 . . 79.84(10) y
O2 ZR1 C16 . . 130.76(17) y
O1 ZR1 C16 3_766 . 113.92(18) y
O3 ZR1 C16 . . 82.82(16) y
O4 ZR1 C16 . . 140.21(16) y
CL1 ZR1 C16 . . 87.34(15) y
O2 ZR1 C17 . . 128.87(17) y
O1 ZR1 C17 3_766 . 81.04(17) y
O3 ZR1 C17 . . 81.24(16) y
O4 ZR1 C17 . . 135.25(15) y
CL1 ZR1 C17 . . 120.15(14) y
C16 ZR1 C17 . . 33.20(19) y
O2 ZR1 C18 . . 96.30(16) y
O1 ZR1 C18 3_766 . 73.34(16) y
O3 ZR1 C18 . . 110.90(16) y
O4 ZR1 C18 . . 146.49(16) y
CL1 ZR1 C18 . . 133.37(13) y
C16 ZR1 C18 . . 54.58(18) y
C17 ZR1 C18 . . 32.77(17) y
O2 ZR1 C15 . . 98.62(17) y
O1 ZR1 C15 3_766 . 127.29(17) y
O3 ZR1 C15 . . 113.71(16) y
O4 ZR1 C15 . . 158.41(17) y
CL1 ZR1 C15 . . 79.38(14) y
C16 ZR1 C15 . . 32.72(18) y
C17 ZR1 C15 . . 54.27(19) y
C18 ZR1 C15 . . 54.00(18) y
O2 ZR1 C19 . . 79.73(16) y
O1 ZR1 C19 3_766 . 100.73(17) y
O3 ZR1 C19 . . 133.86(16) y
O4 ZR1 C19 . . 165.68(15) y
CL1 ZR1 C19 . . 105.07(13) y
C16 ZR1 C19 . . 54.08(18) y
C17 ZR1 C19 . . 54.08(18) y
C18 ZR1 C19 . . 32.62(16) y
C15 ZR1 C19 . . 32.23(17) y
O2 ZR1 C8 . . 116.07(16) y
O1 ZR1 C8 3_766 . 73.09(16) y
O3 ZR1 C8 . . 29.89(15) y
O4 ZR1 C8 . . 29.31(15) y
CL1 ZR1 C8 . . 84.09(14) y
C16 ZR1 C8 . . 112.42(18) y
C17 ZR1 C8 . . 108.17(18) y
C18 ZR1 C8 . . 131.81(18) y
C15 ZR1 C8 . . 141.30(18) y
C19 ZR1 C8 . . 162.23(18) y

loop_
_geom_bond_atom_site_label_1
_geom_bond_atom_site_label_2
_geom_bond_site_symmetry_2
_geom_bond_distance
_geom_bond_publ_flag
C1 O1 . 1.242(6) y
C1 O2 . 1.256(6) y
C1 C2 . 1.508(7) y
C2 C3 . 1.387(7) y
C2 C7 . 1.393(7) y
C3 C4 . 1.382(7) y
C3 H3 . 0.9500 ?
C4 C5 . 1.377(8) y
C4 H4 . 0.9500 ?
C5 C6 . 1.381(8) y
C5 H5 . 0.9500 ?
C6 C7 . 1.383(7) y
C6 H6 . 0.9500 ?
C7 H7 . 0.9500 ?
C8 O4 . 1.273(6) y
C8 O3 . 1.297(7) y
C8 C9 . 1.493(8) y
C8 Zr1 . 2.601(6) y
C9 C10 . 1.379(8) y
C9 C14 . 1.385(7) y
C10 C11 . 1.393(8) y
C10 H10 . 0.9500 ?
C11 C12 . 1.385(8) y
C11 H11 . 0.9500 ?
C12 C13 . 1.362(9) y
C12 H12 . 0.9500 ?
C13 C14 . 1.383(8) y
C13 H13 . 0.9500 ?
C14 H14 . 0.9500 ?
C15 C19 . 1.415(8) y
C15 C16 . 1.415(8) y
C15 C24 . 1.513(7) y
C15 Zr1 . 2.544(5) y
C16 C17 . 1.415(8) y
C16 C20 . 1.500(7) y
C16 Zr1 . 2.475(5) y
C17 C18 . 1.417(7) y
C17 C21 . 1.513(7) y
C17 Zr1 . 2.479(6) y
C18 C19 . 1.430(7) y
C18 C22 . 1.484(7) y
C18 Zr1 . 2.540(5) y
C19 C23 . 1.503(7) y
C19 Zr1 . 2.552(5) y
C20 H20a . 0.9800 ?
C20 H20b . 0.9800 ?
C20 H20c . 0.9800 ?
C21 H21a . 0.9800 ?
C21 H21b . 0.9800 ?
C21 H21c . 0.9800 ?
C22 H22a . 0.9800 ?
C22 H22b . 0.9800 ?
C22 H22c . 0.9800 ?
C23 H23a . 0.9800 ?
C23 H23b . 0.9800 ?
C23 H23c . 0.9800 ?
C24 H24a . 0.9800 ?
C24 H24b . 0.9800 ?
C24 H24c . 0.9800 ?
O1 Zr1 3_766 2.166(3) y
O2 Zr1 . 2.079(3) y
O3 Zr1 . 2.204(4) y
O4 Zr1 . 2.297(4) y
Cl1 Zr1 . 2.4658(15) y
Zr1 O1 3_766 2.166(3) y
